data_4112931
loop_
_publ_author_name
'Chao-Yi Chiang'
'Matthew L. Miller'
'Joseph H. Reibenspies'
'Marcetta Y. Darensbourg'

_publ_section_title
;
 Bismercaptoethanediazacyclooctane as a N2S2 Chelating Agent and Cys-X-Cys
 Mimic for Fe(NO) and Fe(NO)2
;
_journal_name_full 'Journal of the American Chemical Society'
_journal_page_first 10867
_journal_page_last 10874
_journal_paper_doi 10.1021/ja049627y
_journal_volume 126
_journal_year 2004
_chemical_formula_sum 'C10 H20 Fe N3 O S2'
_chemical_formula_weight 318.26
_chemical_name_systematic
; 
 ? 
;
_space_group_IT_number 14
_symmetry_cell_setting monoclinic
_symmetry_space_group_name_Hall '-P 2yn'
_symmetry_space_group_name_H-M 'P 1 21/n 1'
_atom_sites_solution_hydrogens geom
_atom_sites_solution_primary direct
_atom_sites_solution_secondary difmap
_audit_creation_method SHELXL-97
_cell_angle_alpha 90.00
_cell_angle_beta 112.869(14)
_cell_angle_gamma 90.00
_cell_formula_units_Z 4
_cell_length_a 7.665(6)
_cell_length_b 23.861(18)
_cell_length_c 7.803(6)
_cell_measurement_temperature 110(2)
_cell_volume 1314.9(18)
_computing_cell_refinement 'Bruker SMART'
_computing_data_collection 'Bruker SMART'
_computing_data_reduction 'Bruker SHELXTL'
_computing_molecular_graphics 'Bruker SHELXTL'
_computing_publication_material 'Bruker SHELXTL'
_computing_structure_refinement 'SHELXL-97 (Sheldrick, 1997)'
_computing_structure_solution 'SHELXS-97 (Sheldrick, 1990)'
_diffrn_ambient_temperature 110(2)
_diffrn_measured_fraction_theta_full 0.988
_diffrn_measured_fraction_theta_max 0.988
_diffrn_measurement_device_type 'CCD area detector'
_diffrn_measurement_method 'phi and omega scans'
_diffrn_radiation_monochromator graphite
_diffrn_radiation_source 'fine-focus sealed tube'
_diffrn_radiation_type MoK\a
_diffrn_radiation_wavelength 0.71073
_diffrn_reflns_av_R_equivalents 0.1478
_diffrn_reflns_av_sigmaI/netI 0.1479
_diffrn_reflns_limit_h_max 7
_diffrn_reflns_limit_h_min -8
_diffrn_reflns_limit_k_max 25
_diffrn_reflns_limit_k_min -26
_diffrn_reflns_limit_l_max 7
_diffrn_reflns_limit_l_min -8
_diffrn_reflns_number 5140
_diffrn_reflns_theta_full 23.27
_diffrn_reflns_theta_max 23.27
_diffrn_reflns_theta_min 1.71
_exptl_absorpt_coefficient_mu 1.452
_exptl_absorpt_correction_T_max 0.7467
_exptl_absorpt_correction_T_min 0.6559
_exptl_absorpt_correction_type multi-scan
_exptl_absorpt_process_details sadabs
_exptl_crystal_colour orange
_exptl_crystal_density_diffrn 1.608
_exptl_crystal_description plate
_exptl_crystal_F_000 668
_exptl_crystal_size_max 0.30
_exptl_crystal_size_mid 0.30
_exptl_crystal_size_min 0.20
_refine_diff_density_max 0.940
_refine_diff_density_min -1.753
_refine_diff_density_rms 0.185
_refine_ls_extinction_method none
_refine_ls_goodness_of_fit_ref 1.060
_refine_ls_hydrogen_treatment mixed
_refine_ls_matrix_type full
_refine_ls_number_parameters 154
_refine_ls_number_reflns 1873
_refine_ls_number_restraints 72
_refine_ls_restrained_S_all 1.045
_refine_ls_R_factor_all 0.0960
_refine_ls_R_factor_gt 0.0717
_refine_ls_shift/su_max 0.000
_refine_ls_shift/su_mean 0.000
_refine_ls_structure_factor_coef Fsqd
_refine_ls_weighting_details 'calc w=1/[\s^2^(Fo^2^)+(0.0700P)^2^+0.0000P] where P=(Fo^2^+2Fc^2^)/3'
_refine_ls_weighting_scheme calc
_refine_ls_wR_factor_gt 0.1702
_refine_ls_wR_factor_ref 0.1820
_reflns_number_gt 1225
_reflns_number_total 1873
_reflns_threshold_expression >2sigma(I)
_cod_data_source_file ja049627ysi20040121_041521.cif
_cod_data_source_block jcm
_cod_original_cell_volume 1315.0(18)
_cod_database_code 4112931

loop_
_symmetry_equiv_pos_as_xyz
'x, y, z'
'-x+1/2, y+1/2, -z+1/2'
'-x, -y, -z'
'x-1/2, -y-1/2, z-1/2'

loop_
_atom_site_label
_atom_site_type_symbol
_atom_site_fract_x
_atom_site_fract_y
_atom_site_fract_z
_atom_site_U_iso_or_equiv
_atom_site_adp_type
_atom_site_occupancy
_atom_site_symmetry_multiplicity
_atom_site_calc_flag
_atom_site_refinement_flags
Fe1 Fe 0.30695(14) 0.12041(4) 0.25297(13) 0.0143(4) Uani 1 1 d .
S1 S 0.4477(3) 0.17984(8) 0.1254(3) 0.0221(6) Uani 1 1 d .
S2 S 0.5837(3) 0.11412(8) 0.5003(3) 0.0216(6) Uani 1 1 d .
N1 N 0.0566(8) 0.1631(2) 0.1112(7) 0.0149(12) Uani 1 1 d U
N2 N 0.1806(8) 0.0910(2) 0.4275(8) 0.0160(12) Uani 1 1 d U
N3 N 0.2896(9) 0.0644(3) 0.1132(8) 0.0189(15) Uani 1 1 d .
O1 O 0.3365(9) 0.0395(2) 0.0092(8) 0.0402(17) Uani 1 1 d .
C1 C 0.2484(10) 0.2238(3) -0.0115(10) 0.0208(17) Uani 1 1 d U
H1A H 0.2481 0.2584 0.0583 0.025 Uiso 1 1 calc R
H1B H 0.2597 0.2346 -0.1293 0.025 Uiso 1 1 calc R
C2 C 0.0642(11) 0.1915(3) -0.0534(10) 0.0201(15) Uani 1 1 d U
H2A H -0.0437 0.2178 -0.1034 0.024 Uiso 1 1 calc R
H2B H 0.0500 0.1632 -0.1507 0.024 Uiso 1 1 calc R
C3 C -0.1128(10) 0.1238(3) 0.0401(10) 0.0169(15) Uani 1 1 d U
H3A H -0.2257 0.1458 -0.0365 0.020 Uiso 1 1 calc R
H3B H -0.0902 0.0957 -0.0422 0.020 Uiso 1 1 calc R
C4 C -0.1560(10) 0.0938(3) 0.1855(9) 0.0193(15) Uani 1 1 d U
H4A H -0.2659 0.0689 0.1232 0.023 Uiso 1 1 calc R
H4B H -0.1946 0.1218 0.2577 0.023 Uiso 1 1 calc R
C5 C 0.0045(10) 0.0586(3) 0.3215(10) 0.0175(15) Uani 1 1 d U
H5A H -0.0405 0.0406 0.4112 0.021 Uiso 1 1 calc R
H5B H 0.0361 0.0283 0.2515 0.021 Uiso 1 1 calc R
C6 C 0.0247(11) 0.2052(3) 0.2379(9) 0.0180(15) Uani 1 1 d U
H6A H -0.1097 0.2037 0.2223 0.022 Uiso 1 1 calc R
H6B H 0.0495 0.2431 0.2013 0.022 Uiso 1 1 calc R
C7 C 0.1507(11) 0.1956(3) 0.4438(9) 0.0165(15) Uani 1 1 d U
H7A H 0.2839 0.2016 0.4597 0.020 Uiso 1 1 calc R
H7B H 0.1195 0.2248 0.5175 0.020 Uiso 1 1 calc R
C8 C 0.1382(11) 0.1387(3) 0.5275(9) 0.0177(15) Uani 1 1 d U
H8A H 0.2284 0.1380 0.6590 0.021 Uiso 1 1 calc R
H8B H 0.0092 0.1339 0.5255 0.021 Uiso 1 1 calc R
C9 C 0.3148(10) 0.0504(3) 0.5638(10) 0.0177(15) Uani 1 1 d U
H9A H 0.2622 0.0390 0.6560 0.021 Uiso 1 1 calc R
H9B H 0.3273 0.0165 0.4966 0.021 Uiso 1 1 calc R
C10 C 0.5072(11) 0.0762(3) 0.6635(10) 0.0216(17) Uani 1 1 d U
H10A H 0.6000 0.0464 0.7259 0.026 Uiso 1 1 calc R
H10B H 0.5026 0.1023 0.7601 0.026 Uiso 1 1 calc R

loop_
_atom_site_aniso_label
_atom_site_aniso_U_11
_atom_site_aniso_U_22
_atom_site_aniso_U_33
_atom_site_aniso_U_23
_atom_site_aniso_U_13
_atom_site_aniso_U_12
Fe1 0.0129(7) 0.0088(6) 0.0163(6) -0.0004(4) 0.0001(4) 0.0006(4)
S1 0.0154(12) 0.0169(11) 0.0289(12) 0.0049(9) 0.0030(9) 0.0001(8)
S2 0.0120(11) 0.0246(12) 0.0207(11) 0.0052(9) -0.0019(8) -0.0015(8)
N1 0.014(3) 0.013(2) 0.015(2) -0.001(2) 0.002(2) -0.002(2)
N2 0.012(3) 0.015(2) 0.016(2) 0.002(2) 0.000(2) 0.000(2)
N3 0.025(4) 0.020(4) 0.014(3) -0.002(3) 0.009(3) 0.006(3)
O1 0.062(5) 0.025(3) 0.042(4) -0.009(3) 0.029(3) 0.000(3)
C1 0.018(4) 0.012(3) 0.023(3) -0.001(3) -0.003(3) 0.001(3)
C2 0.017(3) 0.016(3) 0.020(3) 0.000(3) -0.001(2) 0.002(2)
C3 0.011(3) 0.015(3) 0.018(3) -0.002(3) -0.003(2) -0.001(2)
C4 0.011(3) 0.017(3) 0.022(3) 0.000(3) -0.003(2) -0.005(3)
C5 0.009(3) 0.017(3) 0.021(3) 0.003(3) 0.000(2) -0.002(2)
C6 0.017(3) 0.013(3) 0.019(3) -0.001(3) 0.001(2) 0.000(3)
C7 0.018(3) 0.015(3) 0.013(3) -0.004(3) 0.004(2) -0.001(2)
C8 0.016(3) 0.019(3) 0.015(3) -0.002(3) 0.002(2) 0.000(3)
C9 0.012(3) 0.017(3) 0.020(3) 0.009(3) 0.002(2) 0.002(2)
C10 0.016(4) 0.022(3) 0.022(3) 0.009(3) 0.001(3) 0.004(3)

loop_
_atom_type_symbol
_atom_type_description
_atom_type_scat_dispersion_real
_atom_type_scat_dispersion_imag
_atom_type_scat_source
C C 0.0033 0.0016 'International Tables Vol C Tables 4.2.6.8 and 6.1.1.4'
H H 0.0000 0.0000 'International Tables Vol C Tables 4.2.6.8 and 6.1.1.4'
N N 0.0061 0.0033 'International Tables Vol C Tables 4.2.6.8 and 6.1.1.4'
S S 0.1246 0.1234 'International Tables Vol C Tables 4.2.6.8 and 6.1.1.4'
Fe Fe 0.3463 0.8444 'International Tables Vol C Tables 4.2.6.8 and 6.1.1.4'
O O 0.0106 0.0060 'International Tables Vol C Tables 4.2.6.8 and 6.1.1.4'

loop_
_geom_angle_atom_site_label_1
_geom_angle_atom_site_label_2
_geom_angle_atom_site_label_3
_geom_angle
N3 Fe1 N1 102.7(3)
N3 Fe1 N2 102.4(3)
N1 Fe1 N2 86.9(2)
N3 Fe1 S1 98.3(2)
N1 Fe1 S1 87.57(17)
N2 Fe1 S1 159.25(17)
N3 Fe1 S2 108.1(2)
N1 Fe1 S2 149.24(17)
N2 Fe1 S2 86.53(18)
S1 Fe1 S2 88.10(9)
C1 S1 Fe1 100.8(3)
C10 S2 Fe1 100.3(2)
C2 N1 C6 109.9(5)
C2 N1 C3 106.4(5)
C6 N1 C3 108.6(5)
C2 N1 Fe1 110.5(4)
C6 N1 Fe1 109.4(4)
C3 N1 Fe1 112.0(4)
C8 N2 C5 110.6(6)
C8 N2 C9 110.5(5)
C5 N2 C9 106.2(5)
C8 N2 Fe1 109.8(4)
C5 N2 Fe1 111.3(4)
C9 N2 Fe1 108.4(5)
O1 N3 Fe1 151.3(6)
C2 C1 S1 109.3(5)
N1 C2 C1 113.0(6)
C4 C3 N1 115.6(6)
C3 C4 C5 116.0(6)
N2 C5 C4 114.2(6)
N1 C6 C7 113.2(6)
C8 C7 C6 117.5(6)
N2 C8 C7 113.2(6)
C10 C9 N2 111.4(6)
C9 C10 S2 110.8(5)

loop_
_geom_bond_atom_site_label_1
_geom_bond_atom_site_label_2
_geom_bond_distance
Fe1 N3 1.697(6)
Fe1 N1 2.072(6)
Fe1 N2 2.076(6)
Fe1 S1 2.236(2)
Fe1 S2 2.251(2)
S1 C1 1.818(7)
S2 C10 1.835(8)
N1 C2 1.473(9)
N1 C6 1.494(9)
N1 C3 1.521(8)
N2 C8 1.486(9)
N2 C5 1.496(9)
N2 C9 1.509(9)
N3 O1 1.169(7)
C1 C2 1.529(10)
C3 C4 1.485(10)
C4 C5 1.527(9)
C6 C7 1.536(9)
C7 C8 1.525(9)
C9 C10 1.505(10)
